data_9000821
loop_
_publ_author_name
'Stohl, F. V.'
'Smith, D. K.'

_publ_section_title
;
 The crystal chemistry of the uranyl silicate minerals
;
_journal_name_full 'American Mineralogist'
_journal_page_first 610
_journal_page_last 625
_journal_volume 66
_journal_year 1981
_chemical_compound_source 'New Method mine, Amboy, California, USA'
_chemical_formula_sum 'H2 K O7 Si U'
_chemical_name_mineral Boltwoodite
_space_group_IT_number 4
_symmetry_space_group_name_Hall 'P 2yb'
_symmetry_space_group_name_H-M 'P 1 21 1'
_cell_angle_alpha 90
_cell_angle_beta 105.75
_cell_angle_gamma 90
_cell_formula_units_Z 2
_cell_length_a 7.073
_cell_length_b 7.064
_cell_length_c 6.638
_cell_volume 319.207
_database_code_amcsd 0000838
_exptl_crystal_density_diffrn 4.362
_cod_original_formula_sum 'U K Si O7 H2'
_cod_database_code 9000821

loop_
_space_group_symop_operation_xyz
x,y,z
-x,1/2+y,-z

loop_
_atom_site_label
_atom_site_fract_x
_atom_site_fract_y
_atom_site_fract_z
_atom_site_U_iso_or_equiv
_atom_site_type_symbol
_atom_site_attached_hydrogens
U 0.02520 0.25000 0.13850 0.13805 U 0
K 0.54100 0.54800 0.15000 0.43568 K 0
Si 0.93300 0.25000 0.63000 0.89796 Si 0
O1 0.29000 0.25000 0.14000 0.89416 O 0
O2 0.22700 0.75000 0.88000 0.68265 O 0
O3 0.02200 -0.07900 0.19000 0.56613 O 0
O4 -0.02200 0.07900 -0.19000 0.56613 O 0
O5 0.06000 0.25000 0.48000 0.51800 O 0
O6 0.29400 0.75000 0.49000 0.04686 O 0
Wat 0.40000 0.41300 0.68000 1.16899 O 2

loop_
_cod_changelog_entry_id
_cod_changelog_entry_author
_cod_changelog_entry_date
_cod_changelog_entry_text
1
;cod-tools version 3.8.0
Id: cif_guess_AMCSD_atom_types 9574 2023-05-10 09:00:05Z saulius
;
2023-05-10T18:46:46+03:00
;Derived atom types and hydrogen counts
from atom names that follow the AMCSD naming convention
(Wat == water, O-H == hydroxyl).
;

loop_
_cod_related_entry_id
_cod_related_entry_database
_cod_related_entry_code
1 AMCSD 0000838
